data_7122297
loop_
_publ_author_name
'Iyer, Akila'
'Ahuja, Sapna'
'Jockusch, Steffen'
'Ugrinov, Angel'
'Sivaguru, Jayaraman'

_publ_section_title
;
 Conjugate addition from the excited state.
;
_journal_issue 78
_journal_name_full 'Chemical communications (Cambridge, England)'
_journal_page_first 11021
_journal_page_last 11024
_journal_paper_doi 10.1039/c8cc05924a
_journal_volume 54
_journal_year 2018
_chemical_formula_moiety 'C19 H15 Cl3 N2 O3'
_chemical_formula_sum 'C19 H15 Cl3 N2 O3'
_chemical_formula_weight 425.68
_space_group_crystal_system monoclinic
_space_group_IT_number 14
_space_group_name_Hall '-P 2yn'
_space_group_name_H-M_alt 'P 1 21/n 1'
_symmetry_space_group_name_Hall '-P 2yn'
_symmetry_space_group_name_H-M 'P 1 21/n 1'
_atom_sites_solution_hydrogens geom
_atom_sites_solution_primary direct
_audit_creation_date 2015-01-09
_audit_creation_method
;
Olex2 1.2
(compiled 2015.01.06 svn.r3119 for OlexSys, GUI svn.r4979)
;
_audit_update_record
;
2018-06-20 deposited with the CCDC.
2018-09-04 downloaded from the CCDC.
;
_cell_angle_alpha 90
_cell_angle_beta 91.803(2)
_cell_angle_gamma 90
_cell_formula_units_Z 4
_cell_length_a 8.0186(3)
_cell_length_b 14.7308(5)
_cell_length_c 16.1335(5)
_cell_measurement_reflns_used 9715
_cell_measurement_temperature 100(2)
_cell_measurement_theta_max 66.62
_cell_measurement_theta_min 4.06
_cell_volume 1904.75(11)
_computing_cell_refinement 'SAINT v8.34A (Bruker, 2013)'
_computing_data_reduction 'SAINT v8.34A (Bruker, 2013)'
_computing_molecular_graphics 'Olex2 (Dolomanov et al., 2009)'
_computing_publication_material 'Olex2 (Dolomanov et al., 2009)'
_computing_structure_refinement 'XL (Sheldrick, 2008)'
_computing_structure_solution 'ShelXS (Sheldrick, 2008)'
_diffrn_ambient_temperature 100.0
_diffrn_measured_fraction_theta_full 0.974
_diffrn_measured_fraction_theta_max 0.999
_diffrn_measurement_device_type 'Bruker APEX-II CCD'
_diffrn_measurement_method '\f and \w scans'
_diffrn_radiation_type CuK\a
_diffrn_radiation_wavelength 1.54178
_diffrn_reflns_av_R_equivalents 0.0479
_diffrn_reflns_av_unetI/netI 0.0356
_diffrn_reflns_Laue_measured_fraction_full 0.974
_diffrn_reflns_Laue_measured_fraction_max 0.999
_diffrn_reflns_limit_h_max 9
_diffrn_reflns_limit_h_min -9
_diffrn_reflns_limit_k_max 17
_diffrn_reflns_limit_k_min -17
_diffrn_reflns_limit_l_max 19
_diffrn_reflns_limit_l_min -19
_diffrn_reflns_number 19972
_diffrn_reflns_point_group_measured_fraction_full 0.974
_diffrn_reflns_point_group_measured_fraction_max 0.999
_diffrn_reflns_theta_full 67.679
_diffrn_reflns_theta_max 66.665
_diffrn_reflns_theta_min 4.065
_diffrn_standards_number 0
_exptl_absorpt_coefficient_mu 4.556
_exptl_absorpt_correction_T_max 0.7528
_exptl_absorpt_correction_T_min 0.5208
_exptl_absorpt_correction_type multi-scan
_exptl_absorpt_process_details
;
SADABS-2014/2 (Bruker,2014/2) was used for absorption correction.
wR2(int) was 0.1169 before and 0.0673 after correction.
The Ratio of minimum to maximum transmission is 0.6918.
The \l/2 correction factor is 0.00150.
;
_exptl_crystal_colour colourless
_exptl_crystal_density_diffrn 1.484
_exptl_crystal_description plate
_exptl_crystal_F_000 872
_exptl_crystal_size_max 0.25
_exptl_crystal_size_mid 0.17
_exptl_crystal_size_min 0.06
_refine_diff_density_max 0.374
_refine_diff_density_min -0.446
_refine_diff_density_rms 0.062
_refine_ls_extinction_method none
_refine_ls_goodness_of_fit_ref 1.029
_refine_ls_hydrogen_treatment constr
_refine_ls_matrix_type full
_refine_ls_number_parameters 245
_refine_ls_number_reflns 3364
_refine_ls_number_restraints 0
_refine_ls_restrained_S_all 1.029
_refine_ls_R_factor_all 0.0468
_refine_ls_R_factor_gt 0.0403
_refine_ls_shift/su_max 0.000
_refine_ls_shift/su_mean 0.000
_refine_ls_structure_factor_coef Fsqd
_refine_ls_weighting_details 'w=1/[\s^2^(Fo^2^)+(0.0682P)^2^+0.8582P] where P=(Fo^2^+2Fc^2^)/3'
_refine_ls_weighting_scheme calc
_refine_ls_wR_factor_gt 0.1082
_refine_ls_wR_factor_ref 0.1130
_reflns_Friedel_coverage 0.000
_reflns_number_gt 2923
_reflns_number_total 3364
_reflns_threshold_expression 'I > 2\s(I)'
_cod_data_source_file c8cc05924a2.cif
_cod_data_source_block 2a
_cod_depositor_comments 'Adding full bibliography for 7122294--7122301.cif.'
_cod_database_code 7122297
_shelxl_version_number 2014-3
_shelx_space_group_comment
;
The symmetry employed for this shelxl refinement is uniquely defined
by the following loop, which should always be used as a source of
symmetry information in preference to the above space-group names.
They are only intended as comments.
;
_shelx_estimated_absorpt_t_max 0.772
_shelx_estimated_absorpt_t_min 0.395
_olex2_refinement_description
;
1. Fixed Uiso
 At 1.2 times of:
  All C(H) groups, All C(H,H) groups
 At 1.5 times of:
  All C(H,H,H) groups
2.a Ternary CH refined with riding coordinates:
 C3(H3)
2.b Secondary CH2 refined with riding coordinates:
 C2(H2A,H2B)
2.c Aromatic/amide H refined with riding coordinates:
 C7(H7), C8(H8), C11(H11), C12(H12), C14(H14), C15(H15), C16(H16), C17(H17),
 C18(H18)
2.d Idealised Me refined as rotating group:
 C19(H19A,H19B,H19C)
;
_olex2_date_sample_data_collection 'Jan 9, 2015'
_olex2_date_sample_submission 'Jan 8, 2015'
_olex2_submission_special_instructions 'No special instructions were received'

loop_
_space_group_symop_operation_xyz
'x, y, z'
'-x+1/2, y+1/2, -z+1/2'
'-x, -y, -z'
'x-1/2, -y-1/2, z-1/2'

loop_
_atom_site_label
_atom_site_type_symbol
_atom_site_fract_x
_atom_site_fract_y
_atom_site_fract_z
_atom_site_U_iso_or_equiv
_atom_site_adp_type
_atom_site_occupancy
_atom_site_site_symmetry_order
_atom_site_calc_flag
_atom_site_refinement_flags_posn
Cl1 Cl 0.19395(7) -0.10286(4) 0.20898(3) 0.03558(17) Uani 1 1 d .
Cl2 Cl 0.05701(7) 0.06544(4) 0.14552(4) 0.04254(18) Uani 1 1 d .
Cl3 Cl 0.23738(8) -0.05300(4) 0.03868(4) 0.04296(18) Uani 1 1 d .
O1 O 0.3177(2) 0.22845(11) 0.19818(10) 0.0366(4) Uani 1 1 d .
O2 O -0.0534(2) 0.27651(11) 0.07712(11) 0.0389(4) Uani 1 1 d .
O3 O 0.4535(2) 0.42155(12) 0.08019(11) 0.0387(4) Uani 1 1 d .
N1 N 0.2975(2) 0.24813(12) 0.05920(12) 0.0321(4) Uani 1 1 d .
N2 N 0.2179(2) 0.33032(12) 0.07194(12) 0.0313(4) Uani 1 1 d .
C1 C 0.2294(3) -0.00985(15) 0.14173(14) 0.0317(5) Uani 1 1 d .
C2 C 0.3921(3) 0.03583(15) 0.16784(14) 0.0304(5) Uani 1 1 d .
H2A H 0.4812 -0.0107 0.1686 0.037 Uiso 1 1 calc R
H2B H 0.3819 0.0579 0.2254 0.037 Uiso 1 1 calc R
C3 C 0.4490(3) 0.11550(15) 0.11460(14) 0.0298(5) Uani 1 1 d .
H3 H 0.4413 0.0986 0.0546 0.036 Uiso 1 1 calc R
C4 C 0.3477(3) 0.20046(15) 0.12938(14) 0.0303(5) Uani 1 1 d .
C5 C 0.3044(3) 0.41257(15) 0.08329(14) 0.0323(5) Uani 1 1 d .
C6 C 0.1711(3) 0.48051(15) 0.09766(13) 0.0319(5) Uani 1 1 d .
C7 C 0.1846(3) 0.57308(16) 0.10913(15) 0.0370(5) Uani 1 1 d .
H7 H 0.2897 0.6028 0.1083 0.044 Uiso 1 1 calc R
C8 C 0.0383(4) 0.62129(17) 0.12189(15) 0.0411(6) Uani 1 1 d .
H8 H 0.0433 0.6851 0.1301 0.049 Uiso 1 1 calc R
C9 C 0.0442(3) 0.33825(16) 0.08188(14) 0.0328(5) Uani 1 1 d .
C10 C 0.0178(3) 0.43657(16) 0.09788(14) 0.0327(5) Uani 1 1 d .
C11 C -0.1145(3) 0.57737(17) 0.12272(15) 0.0405(6) Uani 1 1 d .
H11 H -0.2124 0.6118 0.1317 0.049 Uiso 1 1 calc R
C12 C -0.1281(3) 0.48367(17) 0.11062(14) 0.0368(5) Uani 1 1 d .
H12 H -0.2330 0.4537 0.1111 0.044 Uiso 1 1 calc R
C13 C 0.3277(3) 0.22631(15) -0.02640(14) 0.0307(5) Uani 1 1 d .
C14 C 0.2107(3) 0.17687(16) -0.07195(15) 0.0360(5) Uani 1 1 d .
H14 H 0.1144 0.1536 -0.0465 0.043 Uiso 1 1 calc R
C15 C 0.2360(3) 0.16164(18) -0.15576(16) 0.0405(6) Uani 1 1 d .
H15 H 0.1574 0.1269 -0.1876 0.049 Uiso 1 1 calc R
C16 C 0.3755(3) 0.19690(17) -0.19297(15) 0.0385(5) Uani 1 1 d .
H16 H 0.3905 0.1877 -0.2505 0.046 Uiso 1 1 calc R
C17 C 0.4927(3) 0.24542(16) -0.14655(16) 0.0375(5) Uani 1 1 d .
H17 H 0.5889 0.2686 -0.1721 0.045 Uiso 1 1 calc R
C18 C 0.4703(3) 0.26044(16) -0.06270(15) 0.0349(5) Uani 1 1 d .
H18 H 0.5508 0.2935 -0.0305 0.042 Uiso 1 1 calc R
C19 C 0.6311(3) 0.13864(17) 0.13992(15) 0.0369(5) Uani 1 1 d .
H19A H 0.6714 0.1873 0.1043 0.055 Uiso 1 1 calc GR
H19B H 0.7010 0.0847 0.1337 0.055 Uiso 1 1 calc GR
H19C H 0.6366 0.1587 0.1979 0.055 Uiso 1 1 calc GR

loop_
_atom_site_aniso_label
_atom_site_aniso_U_11
_atom_site_aniso_U_22
_atom_site_aniso_U_33
_atom_site_aniso_U_23
_atom_site_aniso_U_13
_atom_site_aniso_U_12
Cl1 0.0376(3) 0.0310(3) 0.0380(3) 0.0044(2) -0.0008(2) -0.0043(2)
Cl2 0.0310(3) 0.0356(3) 0.0609(4) 0.0042(3) -0.0004(3) 0.0030(2)
Cl3 0.0533(4) 0.0408(3) 0.0346(3) -0.0038(2) -0.0011(3) -0.0101(3)
O1 0.0457(10) 0.0286(8) 0.0357(9) -0.0013(7) 0.0022(7) 0.0026(7)
O2 0.0361(9) 0.0306(9) 0.0501(10) 0.0005(7) 0.0054(7) -0.0044(7)
O3 0.0326(9) 0.0364(9) 0.0471(10) -0.0019(7) 0.0035(7) -0.0029(7)
N1 0.0358(10) 0.0258(10) 0.0349(10) 0.0006(7) 0.0040(8) 0.0047(8)
N2 0.0293(10) 0.0242(9) 0.0408(10) 0.0013(8) 0.0055(8) 0.0019(7)
C1 0.0324(11) 0.0279(11) 0.0348(12) 0.0024(9) -0.0013(9) 0.0016(9)
C2 0.0296(11) 0.0278(11) 0.0337(11) 0.0010(9) -0.0014(9) 0.0022(9)
C3 0.0295(11) 0.0252(11) 0.0348(11) 0.0010(9) 0.0009(9) -0.0001(9)
C4 0.0305(11) 0.0243(11) 0.0361(12) 0.0001(9) 0.0014(9) -0.0036(9)
C5 0.0372(13) 0.0279(11) 0.0318(11) 0.0029(9) 0.0015(9) -0.0013(9)
C6 0.0382(12) 0.0279(11) 0.0295(11) 0.0024(9) 0.0004(9) 0.0014(9)
C7 0.0468(14) 0.0302(12) 0.0338(12) 0.0018(9) -0.0015(10) -0.0010(10)
C8 0.0608(16) 0.0284(12) 0.0339(12) -0.0002(9) -0.0043(11) 0.0066(11)
C9 0.0329(12) 0.0308(12) 0.0348(12) 0.0026(9) 0.0017(9) 0.0026(10)
C10 0.0373(12) 0.0290(12) 0.0319(11) 0.0017(9) 0.0011(9) 0.0019(9)
C11 0.0502(15) 0.0386(13) 0.0325(12) -0.0011(10) -0.0031(10) 0.0157(11)
C12 0.0360(12) 0.0412(14) 0.0332(12) 0.0004(10) -0.0010(10) 0.0073(10)
C13 0.0345(12) 0.0240(11) 0.0335(12) 0.0018(9) 0.0027(9) 0.0028(9)
C14 0.0308(11) 0.0336(12) 0.0438(13) 0.0010(10) 0.0016(10) 0.0001(9)
C15 0.0366(13) 0.0426(14) 0.0420(14) -0.0054(11) -0.0041(10) 0.0000(10)
C16 0.0449(14) 0.0353(13) 0.0352(12) -0.0016(10) 0.0013(10) 0.0065(11)
C17 0.0397(13) 0.0330(13) 0.0403(13) 0.0026(10) 0.0088(10) 0.0001(10)
C18 0.0348(12) 0.0298(12) 0.0401(13) -0.0013(9) 0.0015(10) -0.0009(9)
C19 0.0310(12) 0.0368(13) 0.0429(13) 0.0011(10) 0.0011(10) -0.0032(10)

loop_
_atom_type_symbol
_atom_type_description
_atom_type_scat_dispersion_real
_atom_type_scat_dispersion_imag
_atom_type_scat_source
C C 0.0181 0.0091 'International Tables Vol C Tables 4.2.6.8 and 6.1.1.4'
H H 0.0000 0.0000 'International Tables Vol C Tables 4.2.6.8 and 6.1.1.4'
N N 0.0311 0.0180 'International Tables Vol C Tables 4.2.6.8 and 6.1.1.4'
O O 0.0492 0.0322 'International Tables Vol C Tables 4.2.6.8 and 6.1.1.4'
Cl Cl 0.3639 0.7018 'International Tables Vol C Tables 4.2.6.8 and 6.1.1.4'

loop_
_geom_angle_atom_site_label_1
_geom_angle_atom_site_label_2
_geom_angle_atom_site_label_3
_geom_angle
N2 N1 C13 115.31(18)
C4 N1 N2 116.48(18)
C4 N1 C13 128.05(18)
N1 N2 C5 122.99(18)
N1 N2 C9 123.32(19)
C5 N2 C9 113.48(18)
Cl1 C1 Cl3 107.81(12)
Cl2 C1 Cl1 108.74(12)
Cl2 C1 Cl3 107.81(12)
C2 C1 Cl1 108.99(16)
C2 C1 Cl2 112.18(16)
C2 C1 Cl3 111.19(16)
C1 C2 H2A 108.1
C1 C2 H2B 108.1
C1 C2 C3 116.93(19)
H2A C2 H2B 107.3
C3 C2 H2A 108.1
C3 C2 H2B 108.1
C2 C3 H3 110.0
C2 C3 C19 108.48(18)
C4 C3 C2 111.96(17)
C4 C3 H3 110.0
C4 C3 C19 106.47(18)
C19 C3 H3 110.0
O1 C4 N1 121.0(2)
O1 C4 C3 123.1(2)
N1 C4 C3 115.78(19)
O3 C5 N2 125.1(2)
O3 C5 C6 130.6(2)
N2 C5 C6 104.26(19)
C7 C6 C5 129.2(2)
C7 C6 C10 121.7(2)
C10 C6 C5 109.1(2)
C6 C7 H7 121.3
C6 C7 C8 117.5(2)
C8 C7 H7 121.3
C7 C8 H8 119.6
C11 C8 C7 120.8(2)
C11 C8 H8 119.6
O2 C9 N2 125.0(2)
O2 C9 C10 130.8(2)
N2 C9 C10 104.25(19)
C6 C10 C9 108.8(2)
C12 C10 C6 121.3(2)
C12 C10 C9 129.8(2)
C8 C11 H11 119.2
C8 C11 C12 121.7(2)
C12 C11 H11 119.2
C10 C12 C11 117.0(2)
C10 C12 H12 121.5
C11 C12 H12 121.5
C14 C13 N1 119.6(2)
C14 C13 C18 121.2(2)
C18 C13 N1 119.0(2)
C13 C14 H14 120.5
C13 C14 C15 119.0(2)
C15 C14 H14 120.5
C14 C15 H15 119.9
C16 C15 C14 120.3(2)
C16 C15 H15 119.9
C15 C16 H16 119.9
C17 C16 C15 120.2(2)
C17 C16 H16 119.9
C16 C17 H17 119.9
C16 C17 C18 120.3(2)
C18 C17 H17 119.9
C13 C18 H18 120.5
C17 C18 C13 119.0(2)
C17 C18 H18 120.5
C3 C19 H19A 109.5
C3 C19 H19B 109.5
C3 C19 H19C 109.5
H19A C19 H19B 109.5
H19A C19 H19C 109.5
H19B C19 H19C 109.5

loop_
_geom_bond_atom_site_label_1
_geom_bond_atom_site_label_2
_geom_bond_distance
Cl1 C1 1.776(2)
Cl2 C1 1.775(2)
Cl3 C1 1.783(2)
O1 C4 1.215(3)
O2 C9 1.201(3)
O3 C5 1.206(3)
N1 N2 1.387(3)
N1 C4 1.382(3)
N1 C13 1.446(3)
N2 C5 1.405(3)
N2 C9 1.412(3)
C1 C2 1.516(3)
C2 H2A 0.9900
C2 H2B 0.9900
C2 C3 1.532(3)
C3 H3 1.0000
C3 C4 1.515(3)
C3 C19 1.542(3)
C5 C6 1.488(3)
C6 C7 1.380(3)
C6 C10 1.389(3)
C7 H7 0.9500
C7 C8 1.392(4)
C8 H8 0.9500
C8 C11 1.386(4)
C9 C10 1.487(3)
C10 C12 1.381(3)
C11 H11 0.9500
C11 C12 1.398(4)
C12 H12 0.9500
C13 C14 1.381(3)
C13 C18 1.394(3)
C14 H14 0.9500
C14 C15 1.392(3)
C15 H15 0.9500
C15 C16 1.387(3)
C16 H16 0.9500
C16 C17 1.382(4)
C17 H17 0.9500
C17 C18 1.388(3)
C18 H18 0.9500
C19 H19A 0.9800
C19 H19B 0.9800
C19 H19C 0.9800

loop_
_geom_torsion_atom_site_label_1
_geom_torsion_atom_site_label_2
_geom_torsion_atom_site_label_3
_geom_torsion_atom_site_label_4
_geom_torsion
Cl1 C1 C2 C3 177.27(15)
Cl2 C1 C2 C3 -62.3(2)
Cl3 C1 C2 C3 58.6(2)
O2 C9 C10 C6 179.8(2)
O2 C9 C10 C12 -0.9(4)
O3 C5 C6 C7 1.9(4)
O3 C5 C6 C10 -178.4(2)
N1 N2 C5 O3 2.9(4)
N1 N2 C5 C6 -177.93(19)
N1 N2 C9 O2 -3.2(4)
N1 N2 C9 C10 177.24(19)
N1 C13 C14 C15 175.7(2)
N1 C13 C18 C17 -175.0(2)
N2 N1 C4 O1 2.5(3)
N2 N1 C4 C3 -174.31(18)
N2 N1 C13 C14 -91.5(3)
N2 N1 C13 C18 84.7(3)
N2 C5 C6 C7 -177.2(2)
N2 C5 C6 C10 2.5(2)
N2 C9 C10 C6 -0.7(3)
N2 C9 C10 C12 178.6(2)
C1 C2 C3 C4 74.6(3)
C1 C2 C3 C19 -168.24(19)
C2 C3 C4 O1 47.2(3)
C2 C3 C4 N1 -136.1(2)
C4 N1 N2 C5 86.9(3)
C4 N1 N2 C9 -87.5(3)
C4 N1 C13 C14 93.3(3)
C4 N1 C13 C18 -90.6(3)
C5 N2 C9 O2 -178.0(2)
C5 N2 C9 C10 2.4(3)
C5 C6 C7 C8 -179.7(2)
C5 C6 C10 C9 -1.2(3)
C5 C6 C10 C12 179.5(2)
C6 C7 C8 C11 -0.2(4)
C6 C10 C12 C11 0.4(3)
C7 C6 C10 C9 178.5(2)
C7 C6 C10 C12 -0.8(4)
C7 C8 C11 C12 -0.2(4)
C8 C11 C12 C10 0.1(4)
C9 N2 C5 O3 177.8(2)
C9 N2 C5 C6 -3.1(3)
C9 C10 C12 C11 -178.8(2)
C10 C6 C7 C8 0.6(3)
C13 N1 N2 C5 -89.0(3)
C13 N1 N2 C9 96.7(2)
C13 N1 C4 O1 177.7(2)
C13 N1 C4 C3 0.9(3)
C13 C14 C15 C16 -1.0(4)
C14 C13 C18 C17 1.1(3)
C14 C15 C16 C17 1.7(4)
C15 C16 C17 C18 -1.1(4)
C16 C17 C18 C13 -0.3(3)
C18 C13 C14 C15 -0.4(4)
C19 C3 C4 O1 -71.2(3)
C19 C3 C4 N1 105.5(2)
